data_7041803
loop_
_publ_author_name
'Ikeda, Mari'
'Sah, Ajay Kumar'
'Iwase, Miki'
'Murashige, Rina'
'Ishi-I, Jun-Ichi'
'Hasegawa, Masatoshi'
'Kachi-Terajima, Chihiro'
'Park, Ki-Min'
'Kuwahara, Shunsuke'
'Habata, Yoichi'

_publ_section_title
;
 C-HCl(-) hydrogen bonds in solution and in the solid-state: HgCl2
 complexes with cyclen-based cryptands.
;
_journal_issue 12
_journal_name_full 'Dalton transactions (Cambridge, England : 2003)'
_journal_page_first 3800
_journal_page_last 3804
_journal_paper_doi 10.1039/c6dt03390c
_journal_volume 46
_journal_year 2017
_chemical_formula_sum 'C60 H90 Cl6 Hg3 N10 O8'
_chemical_formula_weight 1893.89
_chemical_name_systematic
; 
 ? 
;
_space_group_IT_number 56
_symmetry_cell_setting orthorhombic
_symmetry_space_group_name_Hall '-P 2ab 2ac'
_symmetry_space_group_name_H-M 'P c c n'
_atom_sites_solution_hydrogens geom
_atom_sites_solution_primary direct
_atom_sites_solution_secondary difmap
_audit_creation_method SHELXL-97
_audit_update_record
;
2016-08-12 deposited with the CCDC.
2017-01-20 downloaded from the CCDC.
;
_cell_angle_alpha 90.00
_cell_angle_beta 90.00
_cell_angle_gamma 90.00
_cell_formula_units_Z 4
_cell_length_a 43.064(2)
_cell_length_b 9.2965(4)
_cell_length_c 17.5771(8)
_cell_measurement_reflns_used 8240
_cell_measurement_temperature 150
_cell_measurement_theta_max 24.90
_cell_measurement_theta_min 2.24
_cell_volume 7036.9(5)
_computing_cell_refinement 'Bruker SMART'
_computing_data_collection 'Bruker SMART'
_computing_data_reduction 'Bruker SAINT'
_computing_molecular_graphics 'Bruker SHELXTL'
_computing_publication_material 'Bruker SHELXTL'
_computing_structure_refinement 'SHELXL-97 (Sheldrick, 1997)'
_computing_structure_solution 'SHELXS-97 (Sheldrick, 1990)'
_diffrn_ambient_temperature 150
_diffrn_detector_area_resol_mean 8.333
_diffrn_measured_fraction_theta_full 0.999
_diffrn_measured_fraction_theta_max 0.999
_diffrn_measurement_device_type 'CCD area detector'
_diffrn_measurement_method 'phi and omega scans'
_diffrn_radiation_monochromator graphite
_diffrn_radiation_source 'fine-focus sealed tube'
_diffrn_radiation_type MoK\a
_diffrn_radiation_wavelength 0.71073
_diffrn_reflns_av_R_equivalents 0.1234
_diffrn_reflns_av_sigmaI/netI 0.0701
_diffrn_reflns_limit_h_max 51
_diffrn_reflns_limit_h_min -34
_diffrn_reflns_limit_k_max 10
_diffrn_reflns_limit_k_min -11
_diffrn_reflns_limit_l_max 20
_diffrn_reflns_limit_l_min -20
_diffrn_reflns_number 34898
_diffrn_reflns_theta_full 25.07
_diffrn_reflns_theta_max 25.07
_diffrn_reflns_theta_min 0.95
_exptl_absorpt_coefficient_mu 6.814
_exptl_absorpt_correction_T_max 0.4124
_exptl_absorpt_correction_T_min 0.2148
_exptl_absorpt_correction_type empirical
_exptl_absorpt_process_details 'SADABS; Sheldrick, 1996'
_exptl_crystal_colour clear
_exptl_crystal_density_diffrn 1.788
_exptl_crystal_density_method 'not measured'
_exptl_crystal_description block
_exptl_crystal_F_000 3704
_exptl_crystal_size_max 0.33
_exptl_crystal_size_mid 0.28
_exptl_crystal_size_min 0.16
_refine_diff_density_max 3.907
_refine_diff_density_min -4.018
_refine_diff_density_rms 0.320
_refine_ls_extinction_method none
_refine_ls_goodness_of_fit_ref 1.115
_refine_ls_hydrogen_treatment mixed
_refine_ls_matrix_type full
_refine_ls_number_parameters 394
_refine_ls_number_reflns 6245
_refine_ls_number_restraints 82
_refine_ls_restrained_S_all 1.113
_refine_ls_R_factor_all 0.0969
_refine_ls_R_factor_gt 0.0787
_refine_ls_shift/su_max 0.001
_refine_ls_shift/su_mean 0.000
_refine_ls_structure_factor_coef Fsqd
_refine_ls_weighting_details 'calc w=1/[\s^2^(Fo^2^)+(0.0917P)^2^+156.4214P] where P=(Fo^2^+2Fc^2^)/3'
_refine_ls_weighting_scheme calc
_refine_ls_wR_factor_gt 0.2036
_refine_ls_wR_factor_ref 0.2148
_reflns_number_gt 4798
_reflns_number_total 6245
_reflns_threshold_expression >2sigma(I)
_cod_data_source_file c6dt03390c2.cif
_cod_data_source_block endiptghgcl_pccn
_cod_depositor_comments
;
The following automatic conversions were performed:

'_symmetry_cell_setting' value 'Orthorhombic' changed to
'orthorhombic' according to
/usr/data/users/saulius/crontab/automatic-downloads/rss-feeds/RSC/lib/dictionaries/cif_core.dic
dictionary named 'cif_core.dic' version 2.4.2 from 2011-04-26.

Automatic conversion script
Id: cif_fix_values 4268 2015-11-12 08:31:59Z antanas 

 Adding full bibliography for 7041803--7041804.cif.
;
_cod_original_cell_volume 7036.9(6)
_cod_original_sg_symbol_H-M Pccn
_cod_database_code 7041803

loop_
_symmetry_equiv_pos_as_xyz
'x, y, z'
'-x+1/2, -y+1/2, z'
'-x, y+1/2, -z+1/2'
'x+1/2, -y, -z+1/2'
'-x, -y, -z'
'x-1/2, y-1/2, -z'
'x, -y-1/2, z-1/2'
'-x-1/2, y, z-1/2'

loop_
_atom_site_label
_atom_site_type_symbol
_atom_site_fract_x
_atom_site_fract_y
_atom_site_fract_z
_atom_site_U_iso_or_equiv
_atom_site_adp_type
_atom_site_occupancy
_atom_site_symmetry_multiplicity
_atom_site_calc_flag
_atom_site_refinement_flags
Hg2 Hg 0.7500 0.7500 0.52871(5) 0.0431(3) Uani 1 2 d S
Cl2 Cl 0.77352(12) 0.9532(4) 0.5984(3) 0.0560(12) Uani 1 1 d .
C1 C 0.8146(4) 0.1475(16) 0.8220(9) 0.039(4) Uani 1 1 d .
H1A H 0.7944 0.1065 0.8383 0.047 Uiso 1 1 calc R
H1B H 0.8293 0.0666 0.8155 0.047 Uiso 1 1 calc R
C2 C 0.8101(5) 0.2201(19) 0.7452(10) 0.055(5) Uani 1 1 d .
H2A H 0.8060 0.1453 0.7064 0.066 Uiso 1 1 calc R
H2B H 0.7916 0.2830 0.7479 0.066 Uiso 1 1 calc R
C3 C 0.8332(6) 0.3849(19) 0.6506(10) 0.064(6) Uani 1 1 d .
H3A H 0.8248 0.3189 0.6114 0.077 Uiso 1 1 calc R
H3B H 0.8540 0.4164 0.6336 0.077 Uiso 1 1 calc R
C4 C 0.8120(4) 0.5171(19) 0.6550(10) 0.049(4) Uani 1 1 d .
H4A H 0.8122 0.5674 0.6054 0.059 Uiso 1 1 calc R
H4B H 0.7904 0.4855 0.6653 0.059 Uiso 1 1 calc R
C5 C 0.7960(5) 0.6896(19) 0.7535(11) 0.056(5) Uani 1 1 d .
H5A H 0.7828 0.7362 0.7144 0.068 Uiso 1 1 calc R
H5B H 0.8040 0.7661 0.7874 0.068 Uiso 1 1 calc R
C6 C 0.7756(4) 0.5857(18) 0.8010(9) 0.043(4) Uani 1 1 d .
H6A H 0.7579 0.6393 0.8233 0.052 Uiso 1 1 calc R
H6B H 0.7671 0.5096 0.7676 0.052 Uiso 1 1 calc R
C7 C 0.7789(4) 0.3917(18) 0.8980(9) 0.042(4) Uani 1 1 d .
H7A H 0.7672 0.3372 0.8589 0.051 Uiso 1 1 calc R
H7B H 0.7640 0.4242 0.9372 0.051 Uiso 1 1 calc R
C8 C 0.8026(3) 0.2950(17) 0.9339(9) 0.040(4) Uani 1 1 d .
H8A H 0.8125 0.3477 0.9764 0.048 Uiso 1 1 calc R
H8B H 0.7916 0.2111 0.9559 0.048 Uiso 1 1 calc R
C9 C 0.8505(3) 0.1702(18) 0.9291(9) 0.038(4) Uani 1 1 d .
H9A H 0.8413 0.0837 0.9529 0.046 Uiso 1 1 calc R
H9B H 0.8572 0.2352 0.9706 0.046 Uiso 1 1 calc R
C10 C 0.8789(4) 0.1250(17) 0.8833(9) 0.042(4) Uani 1 1 d .
C11 C 0.8838(3) -0.0162(16) 0.8623(8) 0.035(3) Uani 1 1 d .
H11 H 0.8688 -0.0870 0.8754 0.042 Uiso 1 1 calc R
C12 C 0.9098(4) -0.0562(16) 0.8228(10) 0.044(4) Uani 1 1 d .
H12 H 0.9124 -0.1542 0.8089 0.053 Uiso 1 1 calc R
C13 C 0.9324(4) 0.042(2) 0.8027(11) 0.053(5) Uani 1 1 d .
C14 C 0.9282(4) 0.184(2) 0.8260(16) 0.080(8) Uani 1 1 d .
H14 H 0.9435 0.2540 0.8143 0.096 Uiso 1 1 calc R
C15 C 0.9024(4) 0.2243(19) 0.8651(13) 0.062(6) Uani 1 1 d .
H15 H 0.9002 0.3217 0.8805 0.075 Uiso 1 1 calc R
C16 C 0.8437(5) 0.733(2) 0.6862(12) 0.061(5) Uani 1 1 d .
H16A H 0.8329 0.7873 0.6457 0.074 Uiso 1 1 calc R
H16B H 0.8486 0.8006 0.7278 0.074 Uiso 1 1 calc R
C17 C 0.8729(4) 0.6755(17) 0.6553(9) 0.042(4) Uani 1 1 d .
C18 C 0.8964(5) 0.619(2) 0.6997(9) 0.058(6) Uani 1 1 d .
H18 H 0.8944 0.6251 0.7534 0.069 Uiso 1 1 calc R
C19 C 0.9225(4) 0.555(2) 0.6694(11) 0.063(6) Uani 1 1 d .
H19 H 0.9378 0.5170 0.7025 0.075 Uiso 1 1 calc R
C20 C 0.9267(4) 0.547(3) 0.5910(16) 0.100(6) Uani 1 1 d DU
C21 C 0.9042(5) 0.602(2) 0.5460(11) 0.060(5) Uani 1 1 d .
H21 H 0.9063 0.5967 0.4923 0.072 Uiso 1 1 calc R
C22 C 0.8781(4) 0.668(2) 0.5763(9) 0.055(5) Uani 1 1 d .
H22 H 0.8632 0.7086 0.5428 0.065 Uiso 1 1 calc R
C23 C 0.9632(4) -0.1137(19) 0.7348(13) 0.098(9) Uani 1 1 d D
H23A H 0.9484 -0.1298 0.6927 0.117 Uiso 1 1 calc R
H23B H 0.9610 -0.1920 0.7727 0.117 Uiso 1 1 calc R
C24 C 0.9978(7) -0.104(4) 0.704(2) 0.169(8) Uani 1 1 d DU
H24A H 1.0113 -0.0608 0.7436 0.203 Uiso 1 1 calc R
H24B H 1.0057 -0.2020 0.6930 0.203 Uiso 1 1 calc R
C25 C 1.0244(6) 0.060(3) 0.646(2) 0.166(7) Uani 1 1 d DU
H25A H 1.0436 0.0031 0.6407 0.200 Uiso 1 1 calc R
H25B H 1.0249 0.1134 0.6950 0.200 Uiso 1 1 calc R
C26 C 1.0191(5) 0.164(5) 0.576(2) 0.158(7) Uani 1 1 d DU
H26A H 1.0320 0.2514 0.5830 0.190 Uiso 1 1 calc R
H26B H 1.0262 0.1155 0.5291 0.190 Uiso 1 1 calc R
C27 C 0.9829(7) 0.292(4) 0.507(2) 0.150(6) Uani 1 1 d DU
H27A H 0.9807 0.2287 0.4619 0.180 Uiso 1 1 calc R
H27B H 1.0017 0.3507 0.4982 0.180 Uiso 1 1 calc R
C28 C 0.9543(7) 0.400(4) 0.5048(18) 0.144(6) Uani 1 1 d DU
H28A H 0.9560 0.4622 0.4594 0.173 Uiso 1 1 calc R
H28B H 0.9348 0.3443 0.5006 0.173 Uiso 1 1 calc R
C29 C 0.9239(6) 0.005(4) 0.5661(15) 0.118(12) Uani 1 1 d .
H29A H 0.9189 0.0139 0.5119 0.177 Uiso 1 1 calc R
H29B H 0.9250 -0.0969 0.5799 0.177 Uiso 1 1 calc R
H29C H 0.9439 0.0510 0.5762 0.177 Uiso 1 1 calc R
C30 C 0.9013(6) 0.071(3) 0.6082(14) 0.089(8) Uani 1 1 d .
Cl1 Cl 0.87882(11) 0.5955(4) 0.9023(2) 0.0490(11) Uani 1 1 d .
Cl3 Cl 0.70748(11) 0.8495(4) 0.4470(2) 0.0506(11) Uani 1 1 d .
Hg1 Hg 0.844756(14) 0.46717(6) 0.81896(3) 0.0376(2) Uani 1 1 d .
N1 N 0.8264(3) 0.2434(13) 0.8841(7) 0.032(3) Uani 1 1 d .
N2 N 0.8365(3) 0.3056(14) 0.7212(7) 0.042(3) Uani 1 1 d .
H2 H 0.8538 0.2459 0.7173 0.050 Uiso 1 1 calc R
N3 N 0.8220(3) 0.6193(13) 0.7160(7) 0.041(3) Uani 1 1 d .
N4 N 0.7938(3) 0.5200(14) 0.8618(8) 0.041(3) Uani 1 1 d .
H4 H 0.7958 0.5891 0.8997 0.049 Uiso 1 1 calc R
N5 N 0.8839(8) 0.120(4) 0.642(2) 0.186(16) Uani 1 1 d .
O1 O 0.9590(4) 0.0166(18) 0.7673(11) 0.094(6) Uani 1 1 d D
O2 O 0.9987(6) -0.023(3) 0.6404(16) 0.171(7) Uani 1 1 d DU
O3 O 0.9892(5) 0.205(3) 0.5665(15) 0.158(6) Uani 1 1 d DU
O4 O 0.9533(4) 0.483(2) 0.5679(13) 0.120(5) Uani 1 1 d DU

loop_
_atom_site_aniso_label
_atom_site_aniso_U_11
_atom_site_aniso_U_22
_atom_site_aniso_U_33
_atom_site_aniso_U_23
_atom_site_aniso_U_13
_atom_site_aniso_U_12
Hg2 0.0709(6) 0.0308(4) 0.0277(4) 0.000 0.000 -0.0024(4)
Cl2 0.081(3) 0.037(2) 0.050(3) -0.0007(19) -0.010(2) -0.016(2)
C1 0.050(9) 0.026(8) 0.042(9) -0.013(7) -0.001(8) -0.010(7)
C2 0.079(13) 0.045(11) 0.042(10) -0.005(8) 0.001(9) -0.016(9)
C3 0.126(18) 0.035(10) 0.031(9) -0.013(8) -0.005(10) -0.004(11)
C4 0.070(12) 0.047(10) 0.031(8) -0.011(8) 0.001(8) -0.008(9)
C5 0.084(13) 0.038(9) 0.047(10) 0.016(8) 0.019(10) 0.011(10)
C6 0.050(10) 0.040(9) 0.040(9) 0.006(7) 0.000(7) 0.002(8)
C7 0.044(9) 0.046(9) 0.037(9) -0.008(7) 0.006(7) -0.012(8)
C8 0.034(8) 0.038(8) 0.048(10) -0.004(7) 0.010(7) -0.003(7)
C9 0.034(8) 0.043(9) 0.038(8) -0.025(7) 0.004(6) -0.001(7)
C10 0.044(9) 0.040(9) 0.041(9) -0.016(8) 0.005(7) -0.001(7)
C11 0.040(8) 0.037(8) 0.028(7) 0.002(7) 0.001(6) -0.004(7)
C12 0.055(10) 0.020(7) 0.058(11) -0.003(7) 0.008(9) 0.009(7)
C13 0.046(10) 0.052(11) 0.060(11) -0.002(9) 0.023(9) 0.003(8)
C14 0.043(10) 0.041(10) 0.16(2) -0.015(14) 0.024(13) -0.013(9)
C15 0.043(10) 0.040(10) 0.105(17) -0.041(11) 0.018(10) -0.011(8)
C16 0.079(13) 0.047(11) 0.059(12) 0.011(9) 0.012(10) -0.024(10)
C17 0.061(10) 0.032(8) 0.031(8) 0.012(7) 0.007(8) -0.021(8)
C18 0.090(15) 0.069(13) 0.014(7) 0.013(8) -0.009(8) -0.042(12)
C19 0.048(10) 0.081(15) 0.058(12) 0.044(11) -0.012(9) -0.010(10)
C20 0.073(10) 0.133(15) 0.094(12) 0.060(12) 0.024(10) 0.000(11)
C21 0.068(12) 0.076(13) 0.036(9) 0.010(10) 0.005(9) 0.003(11)
C22 0.059(11) 0.084(14) 0.021(8) 0.009(9) -0.011(8) -0.009(10)
C23 0.074(16) 0.14(3) 0.083(18) 0.045(18) -0.022(14) 0.015(17)
C24 0.116(13) 0.24(2) 0.152(17) 0.031(16) 0.019(15) -0.006(15)
C25 0.114(11) 0.221(17) 0.164(14) 0.032(13) 0.012(13) -0.013(12)
C26 0.106(10) 0.214(16) 0.154(13) 0.032(12) 0.010(12) -0.009(12)
C27 0.110(10) 0.196(15) 0.145(12) 0.047(12) 0.008(11) -0.004(11)
C28 0.107(9) 0.181(14) 0.144(12) 0.047(11) 0.021(11) -0.003(10)
C29 0.072(16) 0.21(4) 0.075(18) -0.06(2) 0.002(14) -0.017(19)
C30 0.096(18) 0.097(19) 0.074(16) -0.046(15) 0.003(14) 0.037(15)
Cl1 0.097(3) 0.0247(18) 0.0256(19) -0.0071(15) -0.015(2) -0.007(2)
Cl3 0.082(3) 0.036(2) 0.033(2) -0.0022(17) -0.010(2) 0.008(2)
Hg1 0.0494(4) 0.0298(3) 0.0335(3) -0.0116(2) 0.0113(3) -0.0108(3)
N1 0.037(6) 0.028(6) 0.029(6) -0.004(5) 0.007(5) -0.003(5)
N2 0.059(8) 0.028(6) 0.039(7) -0.018(6) 0.008(6) -0.006(6)
N3 0.056(8) 0.028(7) 0.038(7) -0.010(6) 0.011(6) -0.007(6)
N4 0.049(8) 0.031(7) 0.042(8) -0.008(6) 0.006(6) 0.001(6)
N5 0.17(3) 0.19(4) 0.19(4) -0.05(3) 0.00(3) 0.10(3)
O1 0.076(10) 0.079(11) 0.127(16) -0.001(11) 0.052(11) 0.030(9)
O2 0.115(11) 0.239(18) 0.159(15) 0.035(14) 0.016(13) -0.010(13)
O3 0.113(9) 0.206(15) 0.153(12) 0.049(11) 0.005(11) -0.009(11)
O4 0.089(8) 0.156(14) 0.117(11) 0.050(10) 0.033(9) -0.004(9)

loop_
_atom_type_symbol
_atom_type_description
_atom_type_scat_dispersion_real
_atom_type_scat_dispersion_imag
_atom_type_scat_source
C C 0.0033 0.0016 'International Tables Vol C Tables 4.2.6.8 and 6.1.1.4'
H H 0.0000 0.0000 'International Tables Vol C Tables 4.2.6.8 and 6.1.1.4'
N N 0.0061 0.0033 'International Tables Vol C Tables 4.2.6.8 and 6.1.1.4'
O O 0.0106 0.0060 'International Tables Vol C Tables 4.2.6.8 and 6.1.1.4'
Cl Cl 0.1484 0.1585 'International Tables Vol C Tables 4.2.6.8 and 6.1.1.4'
Hg Hg -2.3894 9.2266 'International Tables Vol C Tables 4.2.6.8 and 6.1.1.4'

loop_
_geom_angle_atom_site_label_1
_geom_angle_atom_site_label_2
_geom_angle_atom_site_label_3
_geom_angle
_geom_angle_site_symmetry_1
_geom_angle_site_symmetry_3
Cl2 Hg2 Cl2 120.5(2) . 2_665
Cl2 Hg2 Cl3 107.59(14) . .
Cl2 Hg2 Cl3 105.49(16) 2_665 .
Cl2 Hg2 Cl3 105.49(16) . 2_665
Cl2 Hg2 Cl3 107.59(14) 2_665 2_665
Cl3 Hg2 Cl3 110.0(2) . 2_665
N1 C1 C2 115.2(12) . .
N1 C1 H1A 108.5 . .
C2 C1 H1A 108.5 . .
N1 C1 H1B 108.5 . .
C2 C1 H1B 108.5 . .
H1A C1 H1B 107.5 . .
N2 C2 C1 113.7(15) . .
N2 C2 H2A 108.8 . .
C1 C2 H2A 108.8 . .
N2 C2 H2B 108.8 . .
C1 C2 H2B 108.8 . .
H2A C2 H2B 107.7 . .
N2 C3 C4 115.1(15) . .
N2 C3 H3A 108.5 . .
C4 C3 H3A 108.5 . .
N2 C3 H3B 108.5 . .
C4 C3 H3B 108.5 . .
H3A C3 H3B 107.5 . .
N3 C4 C3 111.9(15) . .
N3 C4 H4A 109.2 . .
C3 C4 H4A 109.2 . .
N3 C4 H4B 109.2 . .
C3 C4 H4B 109.2 . .
H4A C4 H4B 107.9 . .
N3 C5 C6 113.6(14) . .
N3 C5 H5A 108.8 . .
C6 C5 H5A 108.8 . .
N3 C5 H5B 108.8 . .
C6 C5 H5B 108.8 . .
H5A C5 H5B 107.7 . .
N4 C6 C5 110.4(14) . .
N4 C6 H6A 109.6 . .
C5 C6 H6A 109.6 . .
N4 C6 H6B 109.6 . .
C5 C6 H6B 109.6 . .
H6A C6 H6B 108.1 . .
N4 C7 C8 111.5(12) . .
N4 C7 H7A 109.3 . .
C8 C7 H7A 109.3 . .
N4 C7 H7B 109.3 . .
C8 C7 H7B 109.3 . .
H7A C7 H7B 108.0 . .
N1 C8 C7 115.5(13) . .
N1 C8 H8A 108.4 . .
C7 C8 H8A 108.4 . .
N1 C8 H8B 108.4 . .
C7 C8 H8B 108.4 . .
H8A C8 H8B 107.5 . .
N1 C9 C10 114.1(13) . .
N1 C9 H9A 108.7 . .
C10 C9 H9A 108.7 . .
N1 C9 H9B 108.7 . .
C10 C9 H9B 108.7 . .
H9A C9 H9B 107.6 . .
C11 C10 C15 117.0(14) . .
C11 C10 C9 121.7(14) . .
C15 C10 C9 121.2(14) . .
C12 C11 C10 121.1(15) . .
C12 C11 H11 119.4 . .
C10 C11 H11 119.4 . .
C11 C12 C13 121.9(14) . .
C11 C12 H12 119.1 . .
C13 C12 H12 119.1 . .
O1 C13 C12 127.7(17) . .
O1 C13 C14 114.9(17) . .
C12 C13 C14 117.3(15) . .
C15 C14 C13 121.1(17) . .
C15 C14 H14 119.5 . .
C13 C14 H14 119.5 . .
C14 C15 C10 121.5(16) . .
C14 C15 H15 119.2 . .
C10 C15 H15 119.2 . .
C17 C16 N3 114.1(15) . .
C17 C16 H16A 108.7 . .
N3 C16 H16A 108.7 . .
C17 C16 H16B 108.7 . .
N3 C16 H16B 108.7 . .
H16A C16 H16B 107.6 . .
C18 C17 C22 115.0(17) . .
C18 C17 C16 123.7(16) . .
C22 C17 C16 121.2(17) . .
C17 C18 C19 122.8(15) . .
C17 C18 H18 118.6 . .
C19 C18 H18 118.6 . .
C18 C19 C20 121.0(17) . .
C18 C19 H19 119.5 . .
C20 C19 H19 119.5 . .
O4 C20 C21 127(2) . .
O4 C20 C19 116(2) . .
C21 C20 C19 117.4(18) . .
C20 C21 C22 121.6(18) . .
C20 C21 H21 119.2 . .
C22 C21 H21 119.2 . .
C21 C22 C17 122.1(17) . .
C21 C22 H22 118.9 . .
C17 C22 H22 118.9 . .
O1 C23 C24 103(2) . .
O1 C23 H23A 111.2 . .
C24 C23 H23A 111.2 . .
O1 C23 H23B 111.2 . .
C24 C23 H23B 111.2 . .
H23A C23 H23B 109.1 . .
O2 C24 C23 110(2) . .
O2 C24 H24A 109.7 . .
C23 C24 H24A 109.7 . .
O2 C24 H24B 109.7 . .
C23 C24 H24B 109.7 . .
H24A C24 H24B 108.2 . .
O2 C25 C26 100(3) . .
O2 C25 H25A 111.8 . .
C26 C25 H25A 111.8 . .
O2 C25 H25B 111.8 . .
C26 C25 H25B 111.8 . .
H25A C25 H25B 109.5 . .
O3 C26 C25 114(3) . .
O3 C26 H26A 108.8 . .
C25 C26 H26A 108.8 . .
O3 C26 H26B 108.8 . .
C25 C26 H26B 108.8 . .
H26A C26 H26B 107.7 . .
O3 C27 C28 123(3) . .
O3 C27 H27A 106.5 . .
C28 C27 H27A 106.5 . .
O3 C27 H27B 106.5 . .
C28 C27 H27B 106.5 . .
H27A C27 H27B 106.5 . .
O4 C28 C27 112(3) . .
O4 C28 H28A 109.3 . .
C27 C28 H28A 109.3 . .
O4 C28 H28B 109.3 . .
C27 C28 H28B 109.3 . .
H28A C28 H28B 108.0 . .
C30 C29 H29A 109.5 . .
C30 C29 H29B 109.5 . .
H29A C29 H29B 109.5 . .
C30 C29 H29C 109.5 . .
H29A C29 H29C 109.5 . .
H29B C29 H29C 109.5 . .
N5 C30 C29 178(4) . .
N2 Hg1 N4 103.3(5) . .
N2 Hg1 Cl1 150.9(4) . .
N4 Hg1 Cl1 105.7(3) . .
N2 Hg1 N3 76.6(5) . .
N4 Hg1 N3 75.5(4) . .
Cl1 Hg1 N3 113.7(3) . .
N2 Hg1 N1 75.6(4) . .
N4 Hg1 N1 74.6(4) . .
Cl1 Hg1 N1 109.1(3) . .
N3 Hg1 N1 132.8(4) . .
C8 N1 C9 109.4(12) . .
C8 N1 C1 113.5(12) . .
C9 N1 C1 110.9(11) . .
C8 N1 Hg1 103.2(9) . .
C9 N1 Hg1 114.1(9) . .
C1 N1 Hg1 105.6(8) . .
C3 N2 C2 116.7(15) . .
C3 N2 Hg1 108.8(9) . .
C2 N2 Hg1 105.0(10) . .
C3 N2 H2 108.7 . .
C2 N2 H2 108.7 . .
Hg1 N2 H2 108.7 . .
C5 N3 C4 112.7(14) . .
C5 N3 C16 108.8(13) . .
C4 N3 C16 112.0(14) . .
C5 N3 Hg1 103.2(10) . .
C4 N3 Hg1 105.8(10) . .
C16 N3 Hg1 114.1(11) . .
C6 N4 C7 114.4(12) . .
C6 N4 Hg1 110.7(10) . .
C7 N4 Hg1 111.5(9) . .
C6 N4 H4 106.6 . .
C7 N4 H4 106.6 . .
Hg1 N4 H4 106.6 . .
C13 O1 C23 118.4(18) . .
C24 O2 C25 106(3) . .
C27 O3 C26 117(3) . .
C28 O4 C20 122(3) . .

loop_
_geom_bond_atom_site_label_1
_geom_bond_atom_site_label_2
_geom_bond_distance
_geom_bond_site_symmetry_2
Hg2 Cl2 2.469(4) .
Hg2 Cl2 2.469(4) 2_665
Hg2 Cl3 2.504(4) .
Hg2 Cl3 2.504(4) 2_665
C1 N1 1.499(18) .
C1 C2 1.52(2) .
C1 H1A 0.9900 .
C1 H1B 0.9900 .
C2 N2 1.45(2) .
C2 H2A 0.9900 .
C2 H2B 0.9900 .
C3 N2 1.45(2) .
C3 C4 1.53(3) .
C3 H3A 0.9900 .
C3 H3B 0.9900 .
C4 N3 1.50(2) .
C4 H4A 0.9900 .
C4 H4B 0.9900 .
C5 N3 1.46(2) .
C5 C6 1.55(2) .
C5 H5A 0.9900 .
C5 H5B 0.9900 .
C6 N4 1.46(2) .
C6 H6A 0.9900 .
C6 H6B 0.9900 .
C7 N4 1.50(2) .
C7 C8 1.50(2) .
C7 H7A 0.9900 .
C7 H7B 0.9900 .
C8 N1 1.433(18) .
C8 H8A 0.9900 .
C8 H8B 0.9900 .
C9 N1 1.47(2) .
C9 C10 1.53(2) .
C9 H9A 0.9900 .
C9 H9B 0.9900 .
C10 C11 1.38(2) .
C10 C15 1.41(2) .
C11 C12 1.37(2) .
C11 H11 0.9500 .
C12 C13 1.38(2) .
C12 H12 0.9500 .
C13 O1 1.32(2) .
C13 C14 1.40(3) .
C14 C15 1.36(3) .
C14 H14 0.9500 .
C15 H15 0.9500 .
C16 C17 1.47(3) .
C16 N3 1.50(2) .
C16 H16A 0.9900 .
C16 H16B 0.9900 .
C17 C18 1.38(3) .
C17 C22 1.41(2) .
C18 C19 1.38(3) .
C18 H18 0.9500 .
C19 C20 1.39(3) .
C19 H19 0.9500 .
C20 O4 1.352(13) .
C20 C21 1.36(3) .
C21 C22 1.38(3) .
C21 H21 0.9500 .
C22 H22 0.9500 .
C23 O1 1.352(13) .
C23 C24 1.59(3) .
C23 H23A 0.9900 .
C23 H23B 0.9900 .
C24 O2 1.352(12) .
C24 H24A 0.9900 .
C24 H24B 0.9900 .
C25 O2 1.352(13) .
C25 C26 1.59(3) .
C25 H25A 0.9900 .
C25 H25B 0.9900 .
C26 O3 1.352(12) .
C26 H26A 0.9900 .
C26 H26B 0.9900 .
C27 O3 1.352(12) .
C27 C28 1.59(3) .
C27 H27A 0.9900 .
C27 H27B 0.9900 .
C28 O4 1.352(12) .
C28 H28A 0.9900 .
C28 H28B 0.9900 .
C29 C30 1.37(3) .
C29 H29A 0.9800 .
C29 H29B 0.9800 .
C29 H29C 0.9800 .
C30 N5 1.06(3) .
Cl1 Hg1 2.392(4) .
Hg1 N2 2.310(12) .
Hg1 N4 2.371(13) .
Hg1 N3 2.496(14) .
Hg1 N1 2.502(12) .
N2 H2 0.9300 .
N4 H4 0.9300 .
